data_1529240
loop_
_publ_author_name
'Molokeev, Maxim'
'Golovnev, Nikolay'
'Vereshchagin, Sergey'
'Atuchin, Victor'

_publ_section_title
;
 Crystal structure, spectroscopic and thermal properties of the
 1,3-diethyl-2-thiobarbiturate of Rb+, Cs+, Tl+ and NH4+ complexes
;
_journal_issue 0
_journal_name_full Polyhedron
_journal_page_first 113
_journal_paper_doi 10.1016/j.poly.2015.05.048
_journal_volume 98
_journal_year 2015
_chemical_formula_moiety 'C8 H11 N2 O2 S, H4 N'
_chemical_formula_sum 'C8 H15 N3 O2 S'
_chemical_formula_weight 217.29
_chemical_name_systematic
; 
ammonium 1,3-diethyl-2-thiobarbiturate 
;
_space_group_IT_number 2
_symmetry_cell_setting triclinic
_symmetry_space_group_name_Hall '-P 1'
_symmetry_space_group_name_H-M 'P -1'
_atom_sites_solution_hydrogens geom
_atom_sites_solution_primary direct
_atom_sites_solution_secondary difmap
_audit_creation_method SHELXL-97
_cell_angle_alpha 98.436(4)
_cell_angle_beta 116.059(3)
_cell_angle_gamma 109.916(4)
_cell_formula_units_Z 2
_cell_length_a 8.472(2)
_cell_length_b 8.853(4)
_cell_length_c 8.964(2)
_cell_measurement_temperature 296(2)
_cell_volume 531.8(3)
_computing_cell_refinement 'APEX2 (Bruker, 2003-2008)'
_computing_data_collection 'APEX2 (Bruker, 2003-2008)'
_computing_data_reduction 'SAINT (Bruker, 2009)'
_computing_molecular_graphics 'DIAMOND (Brandenburg, 2005)'
_computing_publication_material 'publCIF (Westrip, 2009)'
_computing_structure_refinement 'SHELXL-97 (Sheldrick, 2008)'
_computing_structure_solution 'SHELXS-97 (Sheldrick, 2008)'
_diffrn_ambient_temperature 296(2)
_diffrn_measured_fraction_theta_full 0.994
_diffrn_measured_fraction_theta_max 0.967
_diffrn_measurement_device_type 'SMART APEXII'
_diffrn_measurement_method 'phi and omega scans'
_diffrn_radiation_monochromator graphite
_diffrn_radiation_source 'fine-focus sealed tube'
_diffrn_radiation_type MoK\a
_diffrn_radiation_wavelength 0.71073
_diffrn_reflns_av_R_equivalents 0.0206
_diffrn_reflns_av_sigmaI/netI 0.0298
_diffrn_reflns_limit_h_max 11
_diffrn_reflns_limit_h_min -11
_diffrn_reflns_limit_k_max 11
_diffrn_reflns_limit_k_min -11
_diffrn_reflns_limit_l_max 11
_diffrn_reflns_limit_l_min -11
_diffrn_reflns_number 4901
_diffrn_reflns_theta_full 25.00
_diffrn_reflns_theta_max 28.47
_diffrn_reflns_theta_min 2.61
_exptl_absorpt_coefficient_mu 0.285
_exptl_absorpt_correction_T_max 0.7458
_exptl_absorpt_correction_T_min 0.5808
_exptl_absorpt_correction_type multi-scan
_exptl_absorpt_process_details 'SADABS-2004/1. Bruker AXS Inc., Madison, Wisconsin, USA, 2004'
_exptl_crystal_colour colourless
_exptl_crystal_density_diffrn 1.357
_exptl_crystal_density_method 'not measured'
_exptl_crystal_description plate
_exptl_crystal_F_000 232
_exptl_crystal_size_max 0.45
_exptl_crystal_size_mid 0.45
_exptl_crystal_size_min 0.1
_refine_diff_density_max 0.383
_refine_diff_density_min -0.235
_refine_diff_density_rms 0.049
_refine_ls_extinction_method none
_refine_ls_goodness_of_fit_ref 1.045
_refine_ls_hydrogen_treatment mixed
_refine_ls_matrix_type full
_refine_ls_number_parameters 142
_refine_ls_number_reflns 2598
_refine_ls_number_restraints 0
_refine_ls_restrained_S_all 1.045
_refine_ls_R_factor_all 0.0502
_refine_ls_R_factor_gt 0.0390
_refine_ls_shift/su_max 0.001
_refine_ls_shift/su_mean 0.000
_refine_ls_structure_factor_coef Fsqd
_refine_ls_weighting_details 'calc w=1/[\s^2^(Fo^2^)+(0.0642P)^2^+0.0885P] where P=(Fo^2^+2Fc^2^)/3'
_refine_ls_weighting_scheme calc
_refine_ls_wR_factor_gt 0.1071
_refine_ls_wR_factor_ref 0.1156
_reflns_number_gt 2112
_reflns_number_total 2598
_reflns_threshold_expression >2sigma(I)
_cod_data_source_file NH4DETBA.cif
_cod_data_source_block a
_cod_original_sg_symbol_Hall
;
-P 1
;
_cod_original_sg_symbol_H-M P-1
_cod_database_code 1529240
_cod_database_fobs_code 1529240

loop_
_symmetry_equiv_pos_as_xyz
'x, y, z'
'-x, -y, -z'

loop_
_atom_site_label
_atom_site_type_symbol
_atom_site_fract_x
_atom_site_fract_y
_atom_site_fract_z
_atom_site_U_iso_or_equiv
_atom_site_adp_type
_atom_site_occupancy
_atom_site_symmetry_multiplicity
_atom_site_calc_flag
_atom_site_refinement_flags
_atom_site_disorder_assembly
_atom_site_disorder_group
S S 0.41384(6) 0.81003(6) 0.55417(6) 0.04286(15) Uani 1 1 d . . .
N3 N 0.25832(18) 0.57278(15) 0.66955(16) 0.0304(3) Uani 1 1 d . . .
N1 N 0.19671(18) 0.81016(15) 0.69882(16) 0.0307(3) Uani 1 1 d . . .
O1 O 0.13627(18) 0.35616(15) 0.75905(17) 0.0443(3) Uani 1 1 d . . .
O2 O 0.03087(18) 0.84250(15) 0.83618(16) 0.0431(3) Uani 1 1 d . . .
C2 C 0.2832(2) 0.72660(18) 0.64604(19) 0.0300(3) Uani 1 1 d . . .
C4 C 0.1498(2) 0.49789(19) 0.7465(2) 0.0317(3) Uani 1 1 d . . .
C5 C 0.0711(2) 0.5921(2) 0.8015(2) 0.0347(3) Uani 1 1 d . . .
H5 H 0.0001 0.5475 0.8529 0.042 Uiso 1 1 calc R . .
C6 C 0.0937(2) 0.74897(19) 0.78318(19) 0.0320(3) Uani 1 1 d . . .
C7 C 0.2228(3) 0.9796(2) 0.6829(2) 0.0401(4) Uani 1 1 d . . .
H7B H 0.1054 0.9916 0.6599 0.048 Uiso 1 1 calc R . .
H7A H 0.2389 0.9870 0.5831 0.048 Uiso 1 1 calc R . .
C8 C 0.4002(3) 1.1240(2) 0.8494(3) 0.0618(6) Uani 1 1 d . . .
H8A H 0.3865 1.1150 0.9489 0.074 Uiso 1 1 calc R . .
H8B H 0.4093 1.2320 0.8370 0.074 Uiso 1 1 calc R . .
H8C H 0.5177 1.1168 0.8681 0.074 Uiso 1 1 calc R . .
C9 C 0.3547(2) 0.4793(2) 0.6226(2) 0.0377(4) Uani 1 1 d . . .
H9A H 0.3560 0.4960 0.5185 0.045 Uiso 1 1 calc R . .
H9B H 0.2790 0.3576 0.5935 0.045 Uiso 1 1 calc R . .
C10 C 0.5645(3) 0.5403(3) 0.7731(3) 0.0475(4) Uani 1 1 d . . .
H10A H 0.5651 0.5350 0.8796 0.057 Uiso 1 1 calc R . .
H10B H 0.6443 0.6564 0.7913 0.057 Uiso 1 1 calc R . .
H10C H 0.6169 0.4680 0.7439 0.057 Uiso 1 1 calc R . .
N4 N 0.0919(2) 0.8942(2) 0.1747(2) 0.0411(3) Uani 1 1 d . . .
H41 H 0.071(3) 0.869(3) 0.061(3) 0.049 Uiso 1 1 d . . .
H42 H 0.052(3) 0.981(3) 0.186(3) 0.049 Uiso 1 1 d . . .
H43 H 0.016(3) 0.798(3) 0.195(3) 0.049 Uiso 1 1 d . . .
H44 H 0.209(3) 0.928(3) 0.247(3) 0.049 Uiso 1 1 d . . .

loop_
_atom_site_aniso_label
_atom_site_aniso_U_11
_atom_site_aniso_U_22
_atom_site_aniso_U_33
_atom_site_aniso_U_23
_atom_site_aniso_U_13
_atom_site_aniso_U_12
S 0.0445(3) 0.0430(3) 0.0530(3) 0.0235(2) 0.0359(2) 0.01567(19)
N3 0.0317(6) 0.0271(6) 0.0362(6) 0.0119(5) 0.0216(5) 0.0120(5)
N1 0.0337(6) 0.0270(6) 0.0348(6) 0.0133(5) 0.0205(5) 0.0128(5)
O1 0.0523(7) 0.0346(6) 0.0641(8) 0.0283(6) 0.0396(6) 0.0219(5)
O2 0.0547(7) 0.0430(7) 0.0527(7) 0.0213(6) 0.0378(6) 0.0295(6)
C2 0.0280(7) 0.0275(7) 0.0305(7) 0.0100(6) 0.0160(6) 0.0077(6)
C4 0.0309(7) 0.0288(7) 0.0345(7) 0.0133(6) 0.0186(6) 0.0097(6)
C5 0.0366(8) 0.0331(8) 0.0426(8) 0.0168(7) 0.0278(7) 0.0134(6)
C6 0.0315(7) 0.0333(7) 0.0331(7) 0.0114(6) 0.0196(6) 0.0134(6)
C7 0.0487(9) 0.0369(8) 0.0478(9) 0.0250(7) 0.0289(8) 0.0242(8)
C8 0.0672(13) 0.0295(9) 0.0714(13) 0.0166(9) 0.0264(11) 0.0184(9)
C9 0.0440(9) 0.0349(8) 0.0431(9) 0.0126(7) 0.0289(7) 0.0193(7)
C10 0.0438(9) 0.0540(11) 0.0567(11) 0.0231(9) 0.0305(9) 0.0276(9)
N4 0.0455(8) 0.0408(8) 0.0479(9) 0.0198(7) 0.0304(7) 0.0212(7)

loop_
_atom_type_symbol
_atom_type_description
_atom_type_scat_dispersion_real
_atom_type_scat_dispersion_imag
_atom_type_scat_source
C C 0.0033 0.0016 'International Tables Vol C Tables 4.2.6.8 and 6.1.1.4'
H H 0.0000 0.0000 'International Tables Vol C Tables 4.2.6.8 and 6.1.1.4'
N N 0.0061 0.0033 'International Tables Vol C Tables 4.2.6.8 and 6.1.1.4'
O O 0.0106 0.0060 'International Tables Vol C Tables 4.2.6.8 and 6.1.1.4'
S S 0.1246 0.1234 'International Tables Vol C Tables 4.2.6.8 and 6.1.1.4'

loop_
_geom_angle_atom_site_label_1
_geom_angle_atom_site_label_2
_geom_angle_atom_site_label_3
_geom_angle
_geom_angle_site_symmetry_1
_geom_angle_site_symmetry_3
C2 N3 C4 123.42(12) . .
C2 N3 C9 120.02(12) . .
C4 N3 C9 116.48(12) . .
C2 N1 C6 123.15(12) . .
C2 N1 C7 120.19(12) . .
C6 N1 C7 116.46(12) . .
N3 C2 N1 117.20(12) . .
N3 C2 S 121.53(11) . .
N1 C2 S 121.27(11) . .
O1 C4 C5 126.53(14) . .
O1 C4 N3 117.25(13) . .
C5 C4 N3 116.21(13) . .
C6 C5 C4 122.83(13) . .
C6 C5 H5 118.6 . .
C4 C5 H5 118.6 . .
O2 C6 C5 125.41(13) . .
O2 C6 N1 117.52(13) . .
C5 C6 N1 117.06(13) . .
N1 C7 C8 111.55(13) . .
N1 C7 H7B 109.3 . .
C8 C7 H7B 109.3 . .
N1 C7 H7A 109.3 . .
C8 C7 H7A 109.3 . .
H7B C7 H7A 108.0 . .
C7 C8 H8A 109.5 . .
C7 C8 H8B 109.5 . .
H8A C8 H8B 109.5 . .
C7 C8 H8C 109.5 . .
H8A C8 H8C 109.5 . .
H8B C8 H8C 109.5 . .
N3 C9 C10 111.72(13) . .
N3 C9 H9A 109.3 . .
C10 C9 H9A 109.3 . .
N3 C9 H9B 109.3 . .
C10 C9 H9B 109.3 . .
H9A C9 H9B 107.9 . .
C9 C10 H10A 109.5 . .
C9 C10 H10B 109.5 . .
H10A C10 H10B 109.5 . .
C9 C10 H10C 109.5 . .
H10A C10 H10C 109.5 . .
H10B C10 H10C 109.5 . .
H41 N4 H42 104.6(17) . .
H41 N4 H43 114.4(17) . .
H42 N4 H43 109.0(16) . .
H41 N4 H44 108.8(19) . .
H42 N4 H44 112.3(19) . .
H43 N4 H44 107.8(18) . .

loop_
_geom_bond_atom_site_label_1
_geom_bond_atom_site_label_2
_geom_bond_distance
_geom_bond_site_symmetry_2
S C2 1.6946(15) .
N3 C2 1.3679(19) .
N3 C4 1.4266(18) .
N3 C9 1.4791(19) .
N1 C2 1.3706(19) .
N1 C6 1.4160(18) .
N1 C7 1.478(2) .
O1 C4 1.2470(19) .
O2 C6 1.2656(18) .
C4 C5 1.390(2) .
C5 C6 1.381(2) .
C5 H5 0.9300 .
C7 C8 1.510(3) .
C7 H7B 0.9700 .
C7 H7A 0.9700 .
C8 H8A 0.9600 .
C8 H8B 0.9600 .
C8 H8C 0.9600 .
C9 C10 1.515(2) .
C9 H9A 0.9700 .
C9 H9B 0.9700 .
C10 H10A 0.9600 .
C10 H10B 0.9600 .
C10 H10C 0.9600 .
N4 H41 0.93(2) .
N4 H42 0.95(2) .
N4 H43 0.97(2) .
N4 H44 0.82(2) .

loop_
_geom_torsion_atom_site_label_1
_geom_torsion_atom_site_label_2
_geom_torsion_atom_site_label_3
_geom_torsion_atom_site_label_4
_geom_torsion
_geom_torsion_site_symmetry_1
_geom_torsion_site_symmetry_2
_geom_torsion_site_symmetry_3
_geom_torsion_site_symmetry_4
C4 N3 C2 N1 -0.5(2) . . . .
C9 N3 C2 N1 -177.39(13) . . . .
C4 N3 C2 S 179.91(11) . . . .
C9 N3 C2 S 3.1(2) . . . .
C6 N1 C2 N3 3.3(2) . . . .
C7 N1 C2 N3 178.00(13) . . . .
C6 N1 C2 S -177.14(11) . . . .
C7 N1 C2 S -2.44(19) . . . .
C2 N3 C4 O1 179.32(14) . . . .
C9 N3 C4 O1 -3.7(2) . . . .
C2 N3 C4 C5 -1.3(2) . . . .
C9 N3 C4 C5 175.70(13) . . . .
O1 C4 C5 C6 179.74(15) . . . .
N3 C4 C5 C6 0.4(2) . . . .
C4 C5 C6 O2 -177.52(15) . . . .
C4 C5 C6 N1 2.1(2) . . . .
C2 N1 C6 O2 175.57(13) . . . .
C7 N1 C6 O2 0.7(2) . . . .
C2 N1 C6 C5 -4.1(2) . . . .
C7 N1 C6 C5 -178.98(13) . . . .
C2 N1 C7 C8 -90.88(18) . . . .
C6 N1 C7 C8 84.16(18) . . . .
C2 N3 C9 C10 85.46(17) . . . .
C4 N3 C9 C10 -91.61(16) . . . .
